data_7249624
loop_
_publ_author_name
'Benito, Monica'
'Mahmoudi, Ghodrat'
'Molins, Elies'
'Zangrando, Ennio'
'Servati Gargari, Masoumeh'
'Gomila, Rosa Maria'
'Frontera, Antonio'
'Safin, Damir'

_publ_section_title
;
 Versatile copper(II) discrete and polymeric coordination compounds with
 (pyridine-2-yl)methylenenicotinohydrazide and azelaic acid
;
_journal_name_full CrystEngComm
_journal_paper_doi 10.1039/D4CE01021C
_journal_year 2024
_chemical_formula_sum 'C24 H20 Cu N8 O3'
_chemical_formula_weight 532.02
_space_group_IT_number 2
_space_group_name_Hall '-P 1'
_space_group_name_H-M_alt 'P -1'
_symmetry_cell_setting triclinic
_symmetry_Int_Tables_number 2
_symmetry_space_group_name_Hall '-P 1'
_symmetry_space_group_name_H-M 'P -1'
_atom_sites_solution_hydrogens mixed
_atom_sites_solution_primary dual
_atom_sites_solution_secondary dual
_audit_conform_dict_location ftp://ftp.iucr.org/pub/cif_core.dic
_audit_conform_dict_name cif_core.dic
_audit_conform_dict_version 2.4.5
_audit_creation_date 2024-07-09T20:20:57-00:00
_audit_creation_method 'WinGX routine CIF_UPDATE'
_audit_update_record
;
2024-07-12 deposited with the CCDC.	2024-11-19 downloaded from the CCDC.
;
_cell_angle_alpha 91.724(3)
_cell_angle_beta 107.466(3)
_cell_angle_gamma 105.767(3)
_cell_formula_units_Z 2
_cell_length_a 8.7721(12)
_cell_length_b 11.1218(16)
_cell_length_c 13.0204(18)
_cell_measurement_reflns_used 1595
_cell_measurement_temperature 295(2)
_cell_measurement_theta_max 18.23
_cell_measurement_theta_min 2.37
_cell_measurement_wavelength 0.71073
_cell_volume 1157.5(3)
_computing_cell_refinement 'SAINT V6.45A integration software'
_computing_data_collection 'Bruker APEX2 software'
_computing_data_reduction 'SORTAV (Blessing, 1995)'
_computing_molecular_graphics 'Ortep for Windows (Farrugia, 2012)'
_computing_publication_material 'WinGX publication routines (Farrugia, 2012)'
_computing_structure_refinement 'SHELXL-2018/3 (Sheldrick, 2018)'
_computing_structure_solution 'SHELXT-2018/2 (Sheldrick, 2015)'
_diffrn_ambient_temperature 295(2)
_diffrn_detector 'APEX-II CCD'
_diffrn_measured_fraction_theta_full 1
_diffrn_measured_fraction_theta_max 1
_diffrn_measurement_device '\k-geometry diffractometer'
_diffrn_measurement_device_type 'Bruker APEX-II'
_diffrn_measurement_method '\f or \w oscillation scans'
_diffrn_orient_matrix_UB_11 0.042426
_diffrn_orient_matrix_UB_12 0.006298
_diffrn_orient_matrix_UB_13 0.08094
_diffrn_orient_matrix_UB_21 0.113986
_diffrn_orient_matrix_UB_22 0.004131
_diffrn_orient_matrix_UB_23 -0.002773
_diffrn_orient_matrix_UB_31 0.029076
_diffrn_orient_matrix_UB_32 0.093826
_diffrn_orient_matrix_UB_33 0.004586
_diffrn_radiation_monochromator graphite
_diffrn_radiation_probe x-ray
_diffrn_radiation_type MoK\a
_diffrn_radiation_wavelength 0.71073
_diffrn_reflns_av_R_equivalents 0.2328
_diffrn_reflns_av_unetI/netI 0.1796
_diffrn_reflns_Laue_measured_fraction_full 1
_diffrn_reflns_Laue_measured_fraction_max 1
_diffrn_reflns_limit_h_max 10
_diffrn_reflns_limit_h_min -10
_diffrn_reflns_limit_k_max 13
_diffrn_reflns_limit_k_min -13
_diffrn_reflns_limit_l_max 16
_diffrn_reflns_limit_l_min -16
_diffrn_reflns_number 28339
_diffrn_reflns_point_group_measured_fraction_full 1
_diffrn_reflns_point_group_measured_fraction_max 1
_diffrn_reflns_reduction_process
;
        Scaled and merged with Sortav
        R.H. Blessing, (1987) Cryst. Rev. 1, 3-58
        R.H. Blessing, (1989) J. Appl. Cryst. 22, 396-397
;
_diffrn_reflns_theta_full 25.242
_diffrn_reflns_theta_max 26.372
_diffrn_reflns_theta_min 2.374
_diffrn_source 'sealed x-ray tube'
_diffrn_standards_number 0
_exptl_absorpt_coefficient_mu 0.989
_exptl_absorpt_correction_T_max 1
_exptl_absorpt_correction_T_min 0.646
_exptl_absorpt_correction_type multi-scan
_exptl_absorpt_process_details
;
        SADABS - Bruker Nonius area detector scaling and absorption correction -
;
_exptl_crystal_density_diffrn 1.526
_exptl_crystal_density_method 'not measured'
_exptl_crystal_F_000 546
_exptl_crystal_size_max 0.14
_exptl_crystal_size_mid 0.12
_exptl_crystal_size_min 0.11
_refine_diff_density_max 0.472
_refine_diff_density_min -0.436
_refine_diff_density_rms 0.076
_refine_ls_extinction_method none
_refine_ls_goodness_of_fit_ref 0.961
_refine_ls_hydrogen_treatment mixed
_refine_ls_matrix_type full
_refine_ls_number_constraints 0
_refine_ls_number_parameters 331
_refine_ls_number_reflns 4720
_refine_ls_number_restraints 4
_refine_ls_restrained_S_all 0.961
_refine_ls_R_factor_all 0.2104
_refine_ls_R_factor_gt 0.074
_refine_ls_shift/su_max 0
_refine_ls_shift/su_mean 0
_refine_ls_structure_factor_coef Fsqd
_refine_ls_weighting_details 'w=1/[\s^2^(Fo^2^)+(0.0551P)^2^] where P=(Fo^2^+2Fc^2^)/3'
_refine_ls_weighting_scheme calc
_refine_ls_wR_factor_gt 0.1243
_refine_ls_wR_factor_ref 0.1699
_reflns_Friedel_coverage 0
_reflns_number_gt 1926
_reflns_number_total 4720
_reflns_threshold_expression 'I > 2\s(I)'
_cod_data_source_file d4ce01021c1.cif
_cod_data_source_block shelx_CCDC1
_cod_database_code 7249624
_shelx_estimated_absorpt_t_min 0.874
_shelx_estimated_absorpt_t_max 0.899
_shelx_shelxl_version_number 2018/3

loop_
_symmetry_equiv_pos_as_xyz
'x, y, z'
'-x, -y, -z'

loop_
_atom_site_label
_atom_site_type_symbol
_atom_site_fract_x
_atom_site_fract_y
_atom_site_fract_z
_atom_site_U_iso_or_equiv
_atom_site_adp_type
_atom_site_occupancy
_atom_site_site_symmetry_order
_atom_site_calc_flag
_atom_site_refinement_flags_posn
_atom_site_refinement_flags_adp
_atom_site_refinement_flags_occupancy
_atom_site_disorder_assembly
_atom_site_disorder_group
Cu1 Cu 0.22554(10) 0.39441(8) 0.68704(7) 0.0542(3) Uani 1 1 d . . . . .
N1 N 0.4065(6) 0.2980(5) 0.6794(4) 0.0500(14) Uani 1 1 d . . . . .
N2 N 0.2134(6) 0.2811(5) 0.7988(4) 0.0447(14) Uani 1 1 d . . . . .
N3 N 0.1082(7) 0.2797(5) 0.8583(4) 0.0516(15) Uani 1 1 d . . . . .
N4 N -0.2138(8) 0.2989(6) 1.0237(4) 0.0624(17) Uani 1 1 d D . . . .
N5 N 0.0407(6) 0.2773(5) 0.5436(4) 0.0543(15) Uani 1 1 d . . . . .
N6 N 0.2541(6) 0.5005(5) 0.5731(4) 0.0492(14) Uani 1 1 d . . . . .
N7 N 0.3805(6) 0.6110(5) 0.5978(4) 0.0508(14) Uani 1 1 d . . . . .
N8 N 0.7842(13) 0.9059(8) 0.8929(7) 0.151(4) Uani 1 1 d . . . . .
O1 O 0.0330(5) 0.4299(4) 0.7490(3) 0.0613(13) Uani 1 1 d . . . . .
O2 O 0.4068(5) 0.5647(4) 0.7730(3) 0.0612(13) Uani 1 1 d . . . . .
C2 C 0.5009(9) 0.3028(7) 0.6144(5) 0.061(2) Uani 1 1 d . . . . .
H2 H 0.49692 0.36094 0.56455 0.074 Uiso 1 1 calc R U . . .
C3 C 0.6014(9) 0.2289(8) 0.6164(6) 0.070(2) Uani 1 1 d . . . . .
H3 H 0.663313 0.235745 0.568998 0.085 Uiso 1 1 calc R U . . .
C4 C 0.6091(9) 0.1444(7) 0.6899(6) 0.067(2) Uani 1 1 d . . . . .
H4 H 0.677192 0.092512 0.693356 0.08 Uiso 1 1 calc R U . . .
C5 C 0.5154(8) 0.1360(7) 0.7592(6) 0.0598(19) Uani 1 1 d . . . . .
H5 H 0.520575 0.079489 0.810446 0.072 Uiso 1 1 calc R U . . .
C6 C 0.4158(8) 0.2119(6) 0.7510(5) 0.0453(16) Uani 1 1 d . . . . .
C7 C 0.3051(8) 0.2085(6) 0.8164(5) 0.0518(18) Uani 1 1 d . . . . .
H7 H 0.302274 0.154527 0.869488 0.062 Uiso 1 1 calc R U . . .
C8 C 0.0234(8) 0.3611(6) 0.8252(5) 0.0467(17) Uani 1 1 d . . . . .
C9 C -0.0926(8) 0.3713(6) 0.8859(5) 0.0426(16) Uani 1 1 d . . . . .
C10 C -0.1140(8) 0.2931(6) 0.9645(5) 0.0522(18) Uani 1 1 d . . . . .
H10 H -0.056154 0.233456 0.976801 0.063 Uiso 1 1 calc R U . . .
C11 C -0.2956(9) 0.3835(8) 1.0044(6) 0.064(2) Uani 1 1 d . . . . .
H11 H -0.363747 0.389645 1.04569 0.077 Uiso 1 1 calc R U . . .
C12 C -0.2856(9) 0.4626(7) 0.9268(6) 0.064(2) Uani 1 1 d . . . . .
H12 H -0.347038 0.520043 0.914989 0.077 Uiso 1 1 calc R U . . .
C13 C -0.1836(9) 0.4558(7) 0.8669(5) 0.0562(19) Uani 1 1 d . . . . .
H13 H -0.175751 0.508436 0.813347 0.067 Uiso 1 1 calc R U . . .
C14 C -0.0649(9) 0.1600(7) 0.5298(6) 0.066(2) Uani 1 1 d . . . . .
H14 H -0.064093 0.117505 0.590276 0.079 Uiso 1 1 calc R U . . .
C15 C -0.1726(10) 0.1011(7) 0.4312(7) 0.080(2) Uani 1 1 d . . . . .
H15 H -0.242225 0.019662 0.42502 0.096 Uiso 1 1 calc R U . . .
C16 C -0.1775(9) 0.1627(7) 0.3412(6) 0.078(2) Uani 1 1 d . . . . .
H16 H -0.251872 0.124486 0.273497 0.093 Uiso 1 1 calc R U . . .
C17 C -0.0688(9) 0.2837(7) 0.3530(5) 0.063(2) Uani 1 1 d . . . . .
H17 H -0.067992 0.327127 0.293139 0.075 Uiso 1 1 calc R U . . .
C18 C 0.0370(8) 0.3376(6) 0.4548(5) 0.0500(17) Uani 1 1 d . . . . .
C19 C 0.1594(8) 0.4598(6) 0.4744(6) 0.0549(18) Uani 1 1 d . . . . .
H19 H 0.169578 0.507394 0.417989 0.066 Uiso 1 1 calc R U . . .
C20 C 0.4521(8) 0.6325(6) 0.7059(5) 0.0444(16) Uani 1 1 d . . . . .
C21 C 0.5988(8) 0.7459(6) 0.7452(5) 0.0516(18) Uani 1 1 d . . . . .
C22 C 0.6912(11) 0.8029(8) 0.6843(7) 0.102(3) Uani 1 1 d . . . . .
H22 H 0.660617 0.769192 0.612261 0.123 Uiso 1 1 calc R U . . .
C23 C 0.8233(13) 0.9041(8) 0.7212(10) 0.110(4) Uani 1 1 d . . . . .
H23 H 0.88062 0.941101 0.675138 0.132 Uiso 1 1 calc R U . . .
C24 C 0.8720(11) 0.9513(9) 0.8233(11) 0.108(4) Uani 1 1 d . . . . .
H24 H 0.969591 1.018002 0.849891 0.13 Uiso 1 1 calc R U . . .
C25 C 0.6521(11) 0.7981(8) 0.8502(7) 0.112(4) Uani 1 1 d . . . . .
H25 H 0.596222 0.758848 0.896112 0.134 Uiso 1 1 calc R U . . .
O1W O -0.3292(8) 0.0497(5) 1.0690(5) 0.112(2) Uani 1 1 d D . . . .
H1W H -0.281(9) 0.1392(15) 1.079(4) 0.168 Uiso 1 1 d D U . . .
H2W H -0.434(7) -0.003(6) 1.022(8) 0.168 Uiso 1 1 d D U . . .

loop_
_atom_site_aniso_label
_atom_site_aniso_U_11
_atom_site_aniso_U_22
_atom_site_aniso_U_33
_atom_site_aniso_U_23
_atom_site_aniso_U_13
_atom_site_aniso_U_12
Cu1 0.0524(6) 0.0552(6) 0.0486(5) 0.0059(4) 0.0223(4) -0.0014(4)
N1 0.047(3) 0.063(4) 0.040(3) 0.016(3) 0.017(3) 0.010(3)
N2 0.039(3) 0.045(3) 0.043(3) 0.004(3) 0.020(3) -0.006(3)
N3 0.058(4) 0.052(4) 0.048(4) 0.010(3) 0.030(3) 0.008(3)
N4 0.072(4) 0.065(4) 0.058(4) 0.015(3) 0.035(4) 0.016(4)
N5 0.051(4) 0.066(4) 0.048(4) 0.016(3) 0.021(3) 0.013(3)
N6 0.044(3) 0.057(4) 0.044(4) 0.010(3) 0.016(3) 0.009(3)
N7 0.053(4) 0.045(3) 0.041(4) 0.004(3) 0.012(3) -0.004(3)
N8 0.166(9) 0.086(6) 0.108(7) 0.012(5) -0.023(7) -0.037(6)
O1 0.075(3) 0.055(3) 0.050(3) 0.017(3) 0.027(3) 0.005(3)
O2 0.072(3) 0.062(3) 0.046(3) 0.022(2) 0.027(3) 0.003(3)
C2 0.065(5) 0.075(5) 0.047(5) 0.018(4) 0.023(4) 0.020(4)
C3 0.067(5) 0.095(6) 0.063(5) 0.016(5) 0.029(4) 0.035(5)
C4 0.065(5) 0.064(5) 0.079(6) 0.014(5) 0.025(5) 0.029(4)
C5 0.056(5) 0.068(5) 0.060(5) 0.014(4) 0.020(4) 0.024(4)
C6 0.050(4) 0.044(4) 0.039(4) 0.007(3) 0.012(3) 0.010(4)
C7 0.053(5) 0.045(4) 0.059(5) 0.010(4) 0.023(4) 0.011(4)
C8 0.045(4) 0.043(4) 0.041(4) 0.002(4) 0.011(3) -0.002(3)
C9 0.044(4) 0.041(4) 0.035(4) 0.006(3) 0.014(3) 0.000(3)
C10 0.062(5) 0.045(4) 0.051(4) 0.005(4) 0.027(4) 0.009(4)
C11 0.052(5) 0.074(6) 0.059(5) -0.009(5) 0.028(4) -0.001(4)
C12 0.054(5) 0.072(5) 0.060(5) 0.000(5) 0.009(4) 0.021(4)
C13 0.059(5) 0.063(5) 0.044(4) 0.012(4) 0.015(4) 0.015(4)
C14 0.054(5) 0.075(6) 0.065(6) 0.011(5) 0.020(4) 0.013(4)
C15 0.079(6) 0.066(6) 0.076(6) 0.003(5) 0.019(5) -0.001(5)
C16 0.077(6) 0.075(6) 0.055(5) -0.011(5) 0.007(4) -0.001(5)
C17 0.071(5) 0.062(5) 0.037(4) 0.001(4) 0.005(4) 0.006(4)
C18 0.046(4) 0.059(5) 0.039(4) 0.000(4) 0.010(3) 0.010(4)
C19 0.055(5) 0.059(5) 0.050(5) 0.010(4) 0.020(4) 0.012(4)
C20 0.049(4) 0.038(4) 0.037(4) -0.004(3) 0.008(3) 0.005(3)
C21 0.057(5) 0.045(4) 0.044(4) 0.009(4) 0.009(4) 0.008(4)
C22 0.115(7) 0.080(6) 0.094(7) -0.021(5) 0.064(6) -0.030(6)
C23 0.101(8) 0.067(7) 0.153(10) -0.015(7) 0.081(8) -0.031(6)
C24 0.053(6) 0.075(7) 0.158(11) 0.035(8) 0.002(7) -0.009(5)
C25 0.137(8) 0.082(6) 0.054(6) 0.011(5) 0.015(6) -0.052(6)
O1W 0.129(6) 0.079(4) 0.105(5) 0.045(4) 0.031(4) -0.001(4)

loop_
_atom_type_symbol
_atom_type_description
_atom_type_scat_dispersion_real
_atom_type_scat_dispersion_imag
_atom_type_scat_source
C C 0.0033 0.0016 'International Tables Vol C Tables 4.2.6.8 and 6.1.1.4'
H H 0 0 'International Tables Vol C Tables 4.2.6.8 and 6.1.1.4'
Cu Cu 0.3201 1.2651 'International Tables Vol C Tables 4.2.6.8 and 6.1.1.4'
N N 0.0061 0.0033 'International Tables Vol C Tables 4.2.6.8 and 6.1.1.4'
O O 0.0106 0.006 'International Tables Vol C Tables 4.2.6.8 and 6.1.1.4'

loop_
_geom_angle_atom_site_label_1
_geom_angle_atom_site_label_2
_geom_angle_atom_site_label_3
_geom_angle
_geom_angle_site_symmetry_1
_geom_angle_site_symmetry_3
_geom_angle_publ_flag
N6 Cu1 N2 174.4(2) . . ?
N6 Cu1 O2 76.1(2) . . ?
N2 Cu1 O2 104.24(18) . . ?
N6 Cu1 N1 96.6(2) . . ?
N2 Cu1 N1 77.8(2) . . ?
O2 Cu1 N1 95.17(18) . . ?
N6 Cu1 N5 78.3(2) . . ?
N2 Cu1 N5 101.7(2) . . ?
O2 Cu1 N5 154.05(19) . . ?
N1 Cu1 N5 91.53(19) . . ?
N6 Cu1 O1 109.95(19) . . ?
N2 Cu1 O1 75.7(2) . . ?
O2 Cu1 O1 92.61(16) . . ?
N1 Cu1 O1 153.44(18) . . ?
N5 Cu1 O1 92.48(18) . . ?
C2 N1 C6 115.9(6) . . ?
C2 N1 Cu1 132.3(5) . . ?
C6 N1 Cu1 111.7(4) . . ?
C7 N2 N3 119.5(6) . . ?
C7 N2 Cu1 119.4(4) . . ?
N3 N2 Cu1 121.1(4) . . ?
C8 N3 N2 109.1(5) . . ?
C11 N4 C10 117.2(6) . . ?
C14 N5 C18 117.6(6) . . ?
C14 N5 Cu1 131.7(5) . . ?
C18 N5 Cu1 110.7(4) . . ?
C19 N6 N7 121.3(5) . . ?
C19 N6 Cu1 118.7(5) . . ?
N7 N6 Cu1 119.7(4) . . ?
C20 N7 N6 108.4(5) . . ?
C24 N8 C25 114.6(9) . . ?
C8 O1 Cu1 107.1(4) . . ?
C20 O2 Cu1 108.7(4) . . ?
N1 C2 C3 124.6(7) . . ?
C2 C3 C4 118.1(7) . . ?
C3 C4 C5 119.7(7) . . ?
C6 C5 C4 118.6(7) . . ?
C5 C6 N1 123.1(6) . . ?
C5 C6 C7 124.0(6) . . ?
N1 C6 C7 112.9(6) . . ?
N2 C7 C6 118.2(6) . . ?
O1 C8 N3 126.9(6) . . ?
O1 C8 C9 118.6(6) . . ?
N3 C8 C9 114.5(6) . . ?
C13 C9 C10 117.1(6) . . ?
C13 C9 C8 122.6(6) . . ?
C10 C9 C8 120.3(6) . . ?
N4 C10 C9 123.5(7) . . ?
N4 C11 C12 123.5(7) . . ?
C13 C12 C11 118.7(7) . . ?
C12 C13 C9 119.9(7) . . ?
N5 C14 C15 123.0(7) . . ?
C14 C15 C16 119.5(7) . . ?
C15 C16 C17 118.8(7) . . ?
C18 C17 C16 118.7(7) . . ?
N5 C18 C17 122.4(6) . . ?
N5 C18 C19 114.7(6) . . ?
C17 C18 C19 122.7(7) . . ?
N6 C19 C18 117.5(6) . . ?
O2 C20 N7 125.8(6) . . ?
O2 C20 C21 119.4(6) . . ?
N7 C20 C21 114.8(6) . . ?
C22 C21 C25 115.1(7) . . ?
C22 C21 C20 124.7(7) . . ?
C25 C21 C20 120.1(6) . . ?
C23 C22 C21 123.9(9) . . ?
C24 C23 C22 119.3(10) . . ?
C23 C24 N8 122.6(9) . . ?
C21 C25 N8 124.1(8) . . ?

loop_
_geom_bond_atom_site_label_1
_geom_bond_atom_site_label_2
_geom_bond_distance
_geom_bond_site_symmetry_2
_geom_bond_publ_flag
Cu1 N6 1.955(5) . ?
Cu1 N2 1.961(5) . ?
Cu1 O2 2.130(4) . ?
Cu1 N1 2.166(5) . ?
Cu1 N5 2.168(5) . ?
Cu1 O1 2.196(4) . ?
N1 C2 1.343(8) . ?
N1 C6 1.358(7) . ?
N2 C7 1.267(7) . ?
N2 N3 1.368(6) . ?
N3 C8 1.325(7) . ?
N4 C11 1.317(8) . ?
N4 C10 1.341(8) . ?
N5 C14 1.349(8) . ?
N5 C18 1.350(7) . ?
N6 C19 1.291(7) . ?
N6 N7 1.366(6) . ?
N7 C20 1.342(7) . ?
N8 C24 1.380(12) . ?
N8 C25 1.381(10) . ?
O1 C8 1.279(7) . ?
O2 C20 1.255(7) . ?
C2 C3 1.354(9) . ?
C3 C4 1.361(9) . ?
C4 C5 1.381(9) . ?
C5 C6 1.355(8) . ?
C6 C7 1.466(8) . ?
C8 C9 1.489(8) . ?
C9 C13 1.373(8) . ?
C9 C10 1.385(8) . ?
C11 C12 1.367(9) . ?
C12 C13 1.366(9) . ?
C14 C15 1.361(9) . ?
C15 C16 1.371(9) . ?
C16 C17 1.395(9) . ?
C17 C18 1.375(8) . ?
C18 C19 1.445(8) . ?
C20 C21 1.481(8) . ?
C21 C22 1.351(9) . ?
C21 C25 1.358(9) . ?
C22 C23 1.329(10) . ?
C23 C24 1.312(12) . ?

loop_
_geom_hbond_atom_site_label_D
_geom_hbond_atom_site_label_H
_geom_hbond_atom_site_label_A
_geom_hbond_distance_DH
_geom_hbond_distance_HA
_geom_hbond_distance_DA
_geom_hbond_angle_DHA
_geom_hbond_site_symmetry_A
_geom_hbond_publ_flag
C2 H2 N7 0.93 2.64 3.314(8) 130.3 2_666 yes
C7 H7 O1W 0.93 2.48 3.304(9) 147.9 2_557 yes
C11 H11 O2 0.93 2.56 3.404(8) 151.6 2_567 yes
C12 H12 O2 0.93 2.56 3.337(8) 141 1_455 yes
C19 H19 O1 0.93 2.61 3.348(8) 136.6 2_566 yes
O1W H1W N4 0.957(10) 1.95(3) 2.825(8) 152(5) . yes
O1W H2W O1W 0.954(10) 1.97(4) 2.877(12) 158(7) 2_457 yes
